data_7231351
loop_
_publ_author_name
'Yousaf, Muhammad'
'Zarate, Ximena'
'Schott, Eduardo'
'Lough, Alan J.'
'Koivisto, Bryan D.'

_publ_section_title
;
 Photophysical behaviour of BODIPY-phenylacetylene macrocyclic dyads for
 light-harvesting applications
;
_journal_issue 50
_journal_name_full 'RSC Advances'
_journal_page_first 28533
_journal_paper_doi 10.1039/C8RA03384F
_journal_volume 8
_journal_year 2018
_chemical_formula_moiety 'C57 H37 B F2 N2 O2, 2(C H2 Cl2)'
_chemical_formula_sum 'C59 H41 B Cl4 F2 N2 O2'
_chemical_formula_weight 1000.55
_space_group_crystal_system triclinic
_space_group_IT_number 2
_space_group_name_Hall '-P 1'
_space_group_name_H-M_alt 'P -1'
_symmetry_space_group_name_Hall '-P 1'
_symmetry_space_group_name_H-M 'P -1'
_atom_sites_solution_hydrogens geom
_audit_creation_method SHELXL-2014/7
_audit_update_record
;
2018-04-11 deposited with the CCDC.
2018-08-02 downloaded from the CCDC.
;
_cell_angle_alpha 67.977(4)
_cell_angle_beta 69.106(4)
_cell_angle_gamma 86.313(4)
_cell_formula_units_Z 2
_cell_length_a 13.4441(9)
_cell_length_b 13.8945(9)
_cell_length_c 15.6741(10)
_cell_measurement_reflns_used 6612
_cell_measurement_temperature 147(2)
_cell_measurement_theta_max 66.43
_cell_measurement_theta_min 3.44
_cell_volume 2527.6(3)
_computing_cell_refinement APEX2
_computing_data_collection 'APEX2 (Bruker, 2014)'
_computing_data_reduction 'SAINT (Bruker, 2014)'
_computing_molecular_graphics 'PLATON (Spek, 2009)'
_computing_publication_material 'SHELXTL (Sheldrick, 2008)'
_computing_structure_refinement 'SHELXL-2014/7 (Sheldrick, 2015b)'
_computing_structure_solution 'SHELXT (Sheldrick, 2015a)'
_diffrn_ambient_temperature 147(2)
_diffrn_measured_fraction_theta_full 0.975
_diffrn_measured_fraction_theta_max 0.975
_diffrn_measurement_device_type 'Bruker Kappa APEX-DUO CCD'
_diffrn_measurement_method '\f and \w scans'
_diffrn_radiation_type CuK\a
_diffrn_radiation_wavelength 1.54178
_diffrn_reflns_av_R_equivalents 0.0649
_diffrn_reflns_av_unetI/netI 0.0674
_diffrn_reflns_Laue_measured_fraction_full 0.975
_diffrn_reflns_Laue_measured_fraction_max 0.975
_diffrn_reflns_limit_h_max 15
_diffrn_reflns_limit_h_min -16
_diffrn_reflns_limit_k_max 16
_diffrn_reflns_limit_k_min -16
_diffrn_reflns_limit_l_max 18
_diffrn_reflns_limit_l_min -18
_diffrn_reflns_number 29660
_diffrn_reflns_point_group_measured_fraction_full 0.975
_diffrn_reflns_point_group_measured_fraction_max 0.975
_diffrn_reflns_theta_full 67.476
_diffrn_reflns_theta_max 67.476
_diffrn_reflns_theta_min 3.259
_diffrn_source 'Bruker ImuS with multi-layer optics'
_exptl_absorpt_coefficient_mu 2.554
_exptl_absorpt_correction_T_max 0.7529
_exptl_absorpt_correction_T_min 0.5381
_exptl_absorpt_correction_type multi-scan
_exptl_absorpt_process_details 'SADABS (Bruker, 2014)'
_exptl_crystal_colour orange
_exptl_crystal_density_diffrn 1.315
_exptl_crystal_description Block
_exptl_crystal_F_000 1032
_exptl_crystal_size_max 0.120
_exptl_crystal_size_mid 0.060
_exptl_crystal_size_min 0.040
_refine_diff_density_max 0.421
_refine_diff_density_min -0.647
_refine_diff_density_rms 0.062
_refine_ls_extinction_method none
_refine_ls_goodness_of_fit_ref 1.042
_refine_ls_hydrogen_treatment constr
_refine_ls_matrix_type full
_refine_ls_number_parameters 636
_refine_ls_number_reflns 8880
_refine_ls_number_restraints 0
_refine_ls_restrained_S_all 1.042
_refine_ls_R_factor_all 0.0750
_refine_ls_R_factor_gt 0.0538
_refine_ls_shift/su_max 0.000
_refine_ls_shift/su_mean 0.000
_refine_ls_structure_factor_coef Fsqd
_refine_ls_weighting_details 'w=1/[\s^2^(Fo^2^)+(0.0724P)^2^+1.5931P] where P=(Fo^2^+2Fc^2^)/3'
_refine_ls_weighting_scheme calc
_refine_ls_wR_factor_gt 0.1432
_refine_ls_wR_factor_ref 0.1578
_reflns_Friedel_coverage 0.000
_reflns_number_gt 6665
_reflns_number_total 8880
_reflns_threshold_expression 'I > 2\s(I)'
_cod_data_source_file c8ra03384f2.cif
_cod_data_source_block d1689_a
_cod_database_code 7231351
_shelx_shelxl_version_number 2014/7
_shelx_space_group_comment
; 
The symmetry employed for this shelxl refinement is uniquely defined 
by the following loop, which should always be used as a source of 
symmetry information in preference to the above space-group names. 
They are only intended as comments. 
;
_shelx_estimated_absorpt_t_min 0.749
_shelx_estimated_absorpt_t_max 0.905

loop_
_space_group_symop_operation_xyz
'x, y, z'
'-x, -y, -z'

loop_
_atom_site_label
_atom_site_type_symbol
_atom_site_fract_x
_atom_site_fract_y
_atom_site_fract_z
_atom_site_U_iso_or_equiv
_atom_site_adp_type
_atom_site_occupancy
_atom_site_site_symmetry_order
_atom_site_calc_flag
_atom_site_refinement_flags_posn
_atom_site_refinement_flags_adp
F1 F 0.22451(17) 0.51485(19) 0.18664(15) 0.0667(6) Uani 1 1 d . .
F2 F 0.3110(2) 0.37434(14) 0.24147(15) 0.0657(6) Uani 1 1 d . .
O1 O -0.11437(16) 0.31425(14) 0.06220(14) 0.0312(4) Uani 1 1 d . .
O2 O 0.32759(15) -0.05741(14) 0.09223(14) 0.0299(4) Uani 1 1 d . .
N1 N 0.25057(19) 0.48061(17) 0.33826(18) 0.0303(5) Uani 1 1 d . .
N2 N 0.4021(2) 0.54425(18) 0.17839(18) 0.0327(5) Uani 1 1 d . .
C1 C 0.4058(2) 0.57944(19) 0.31717(19) 0.0239(5) Uani 1 1 d . .
C2 C 0.3054(2) 0.52629(19) 0.3759(2) 0.0258(6) Uani 1 1 d . .
C3 C 0.2397(2) 0.5104(2) 0.4737(2) 0.0315(6) Uani 1 1 d . .
H3A H 0.2571 0.5329 0.5173 0.038 Uiso 1 1 calc R U
C4 C 0.1463(2) 0.4566(2) 0.4950(2) 0.0385(7) Uani 1 1 d . .
H4A H 0.0870 0.4351 0.5554 0.046 Uiso 1 1 calc R U
C5 C 0.1558(2) 0.4394(2) 0.4097(2) 0.0381(7) Uani 1 1 d . .
H5A H 0.1025 0.4037 0.4034 0.046 Uiso 1 1 calc R U
C6 C 0.4618(3) 0.5717(3) 0.0830(2) 0.0449(8) Uani 1 1 d . .
H6A H 0.4438 0.5527 0.0378 0.054 Uiso 1 1 calc R U
C7 C 0.5544(3) 0.6323(3) 0.0584(2) 0.0476(8) Uani 1 1 d . .
H7A H 0.6098 0.6603 -0.0044 0.057 Uiso 1 1 calc R U
C8 C 0.5489(2) 0.6430(2) 0.1445(2) 0.0345(6) Uani 1 1 d . .
H8A H 0.6000 0.6807 0.1515 0.041 Uiso 1 1 calc R U
C9 C 0.4542(2) 0.5880(2) 0.2193(2) 0.0279(6) Uani 1 1 d . .
C10 C 0.4583(2) 0.63558(19) 0.35581(19) 0.0228(5) Uani 1 1 d . .
C11 C 0.5553(2) 0.60630(19) 0.37012(19) 0.0233(5) Uani 1 1 d . .
C12 C 0.6046(2) 0.66580(19) 0.4006(2) 0.0250(5) Uani 1 1 d . .
H12A H 0.6706 0.6463 0.4088 0.030 Uiso 1 1 calc R U
C13 C 0.5612(2) 0.75252(19) 0.41961(18) 0.0223(5) Uani 1 1 d . .
C14 C 0.4646(2) 0.77965(19) 0.40683(19) 0.0233(5) Uani 1 1 d . .
H14A H 0.4328 0.8381 0.4200 0.028 Uiso 1 1 calc R U
C15 C 0.4132(2) 0.72288(19) 0.37497(19) 0.0240(5) Uani 1 1 d . .
C16 C 0.6202(2) 0.81368(19) 0.45285(19) 0.0246(5) Uani 1 1 d . .
C17 C 0.7298(2) 0.8574(2) 0.3718(2) 0.0343(6) Uani 1 1 d . .
H17A H 0.7703 0.8000 0.3588 0.051 Uiso 1 1 calc R U
H17B H 0.7690 0.8950 0.3934 0.051 Uiso 1 1 calc R U
H17C H 0.7200 0.9052 0.3113 0.051 Uiso 1 1 calc R U
C18 C 0.6371(2) 0.7391(2) 0.5469(2) 0.0320(6) Uani 1 1 d . .
H18A H 0.6850 0.6869 0.5315 0.048 Uiso 1 1 calc R U
H18B H 0.5681 0.7043 0.5967 0.048 Uiso 1 1 calc R U
H18C H 0.6688 0.7786 0.5724 0.048 Uiso 1 1 calc R U
C19 C 0.5595(2) 0.9034(2) 0.4739(2) 0.0298(6) Uani 1 1 d . .
H19A H 0.6001 0.9397 0.4954 0.045 Uiso 1 1 calc R U
H19B H 0.4895 0.8763 0.5260 0.045 Uiso 1 1 calc R U
H19C H 0.5496 0.9521 0.4138 0.045 Uiso 1 1 calc R U
C20 C 0.3170(2) 0.75601(19) 0.35761(19) 0.0250(6) Uani 1 1 d . .
C21 C 0.2379(2) 0.7800(2) 0.3384(2) 0.0268(6) Uani 1 1 d . .
C22 C 0.1486(2) 0.8034(2) 0.30635(19) 0.0243(5) Uani 1 1 d . .
C23 C 0.1073(2) 0.9005(2) 0.2900(2) 0.0287(6) Uani 1 1 d . .
H23A H 0.1342 0.9509 0.3055 0.034 Uiso 1 1 calc R U
C24 C 0.0273(2) 0.9234(2) 0.2512(2) 0.0312(6) Uani 1 1 d . .
H24A H -0.0007 0.9897 0.2400 0.037 Uiso 1 1 calc R U
C25 C -0.0125(2) 0.8506(2) 0.2283(2) 0.0288(6) Uani 1 1 d . .
H25A H -0.0668 0.8677 0.2008 0.035 Uiso 1 1 calc R U
C26 C 0.0268(2) 0.7523(2) 0.24550(19) 0.0249(5) Uani 1 1 d . .
C27 C 0.1078(2) 0.7291(2) 0.28478(19) 0.0263(6) Uani 1 1 d . .
H27A H 0.1352 0.6625 0.2968 0.032 Uiso 1 1 calc R U
C28 C -0.0124(2) 0.6757(2) 0.2212(2) 0.0293(6) Uani 1 1 d . .
C29 C -0.0402(2) 0.6122(2) 0.1980(2) 0.0297(6) Uani 1 1 d . .
C30 C -0.0649(2) 0.5360(2) 0.1654(2) 0.0266(6) Uani 1 1 d . .
C31 C -0.1451(2) 0.5463(2) 0.1271(2) 0.0286(6) Uani 1 1 d . .
H31A H -0.1875 0.6040 0.1246 0.034 Uiso 1 1 calc R U
C32 C -0.1646(2) 0.4739(2) 0.0925(2) 0.0279(6) Uani 1 1 d . .
H32A H -0.2205 0.4820 0.0673 0.033 Uiso 1 1 calc R U
C33 C -0.1027(2) 0.3892(2) 0.09447(19) 0.0258(6) Uani 1 1 d . .
C34 C -0.0200(2) 0.37816(19) 0.13221(19) 0.0257(6) Uani 1 1 d . .
C35 C -0.0033(2) 0.4507(2) 0.1677(2) 0.0269(6) Uani 1 1 d . .
H35A H 0.0515 0.4423 0.1943 0.032 Uiso 1 1 calc R U
C36 C -0.1920(2) 0.3267(2) 0.0166(2) 0.0355(7) Uani 1 1 d . .
H36A H -0.1883 0.2715 -0.0089 0.053 Uiso 1 1 calc R U
H36B H -0.1775 0.3948 -0.0378 0.053 Uiso 1 1 calc R U
H36C H -0.2635 0.3223 0.0654 0.053 Uiso 1 1 calc R U
C37 C 0.0507(2) 0.2973(2) 0.1299(2) 0.0282(6) Uani 1 1 d . .
C38 C 0.1186(2) 0.2366(2) 0.1280(2) 0.0290(6) Uani 1 1 d . .
C39 C 0.2018(2) 0.1742(2) 0.1277(2) 0.0292(6) Uani 1 1 d . .
C40 C 0.2766(2) 0.1221(2) 0.1309(2) 0.0290(6) Uani 1 1 d . .
C41 C 0.3692(2) 0.0700(2) 0.14153(19) 0.0268(6) Uani 1 1 d . .
C42 C 0.3949(2) -0.02219(19) 0.12249(19) 0.0252(5) Uani 1 1 d . .
C43 C 0.4848(2) -0.0704(2) 0.1362(2) 0.0277(6) Uani 1 1 d . .
H43A H 0.5024 -0.1323 0.1236 0.033 Uiso 1 1 calc R U
C44 C 0.5488(2) -0.0285(2) 0.1682(2) 0.0282(6) Uani 1 1 d . .
H44A H 0.6098 -0.0626 0.1778 0.034 Uiso 1 1 calc R U
C45 C 0.5252(2) 0.0631(2) 0.1865(2) 0.0276(6) Uani 1 1 d . .
C46 C 0.4346(2) 0.1109(2) 0.1727(2) 0.0276(6) Uani 1 1 d . .
H46A H 0.4175 0.1731 0.1849 0.033 Uiso 1 1 calc R U
C47 C 0.3475(2) -0.1546(2) 0.0778(2) 0.0328(6) Uani 1 1 d . .
H47A H 0.2928 -0.1716 0.0568 0.049 Uiso 1 1 calc R U
H47B H 0.3451 -0.2102 0.1399 0.049 Uiso 1 1 calc R U
H47C H 0.4181 -0.1480 0.0271 0.049 Uiso 1 1 calc R U
C48 C 0.5897(2) 0.1083(2) 0.2192(2) 0.0279(6) Uani 1 1 d . .
C49 C 0.6394(2) 0.1488(2) 0.2484(2) 0.0285(6) Uani 1 1 d . .
C50 C 0.6885(2) 0.20096(19) 0.28808(19) 0.0254(5) Uani 1 1 d . .
C51 C 0.7698(2) 0.1593(2) 0.3236(2) 0.0319(6) Uani 1 1 d . .
H51A H 0.7971 0.0961 0.3185 0.038 Uiso 1 1 calc R U
C52 C 0.8107(2) 0.2103(2) 0.3663(2) 0.0336(6) Uani 1 1 d . .
H52A H 0.8662 0.1819 0.3901 0.040 Uiso 1 1 calc R U
C53 C 0.7715(2) 0.3019(2) 0.3746(2) 0.0293(6) Uani 1 1 d . .
H53A H 0.7998 0.3358 0.4046 0.035 Uiso 1 1 calc R U
C54 C 0.6908(2) 0.34504(19) 0.33933(19) 0.0247(5) Uani 1 1 d . .
C55 C 0.6506(2) 0.29482(19) 0.29493(19) 0.0258(6) Uani 1 1 d . .
H55A H 0.5970 0.3247 0.2690 0.031 Uiso 1 1 calc R U
C56 C 0.6459(2) 0.4391(2) 0.34860(19) 0.0264(6) Uani 1 1 d . .
C57 C 0.6033(2) 0.5154(2) 0.35618(19) 0.0252(6) Uani 1 1 d . .
C1S C -0.1483(4) 0.8519(3) 0.6262(3) 0.0695(12) Uani 1 1 d . .
H1SA H -0.1143 0.8637 0.6684 0.083 Uiso 1 1 calc R U
H1SB H -0.2000 0.7900 0.6672 0.083 Uiso 1 1 calc R U
Cl1 Cl -0.05043(10) 0.82701(11) 0.52995(9) 0.0841(4) Uani 1 1 d . .
Cl2 Cl -0.21729(10) 0.96078(9) 0.58424(9) 0.0747(3) Uani 1 1 d . .
C2S C 0.1542(3) 0.0600(3) -0.0165(3) 0.0503(9) Uani 1 1 d . .
H2SA H 0.1959 0.0379 0.0276 0.060 Uiso 1 1 calc R U
H2SB H 0.0816 0.0723 0.0219 0.060 Uiso 1 1 calc R U
Cl3 Cl 0.21628(8) 0.17731(6) -0.11670(7) 0.0531(2) Uani 1 1 d . .
Cl4 Cl 0.14515(7) -0.04009(6) -0.05756(7) 0.0489(2) Uani 1 1 d . .
B1 B 0.2944(3) 0.4753(3) 0.2347(3) 0.0389(8) Uani 1 1 d . .

loop_
_atom_site_aniso_label
_atom_site_aniso_U_11
_atom_site_aniso_U_22
_atom_site_aniso_U_33
_atom_site_aniso_U_23
_atom_site_aniso_U_13
_atom_site_aniso_U_12
F1 0.0568(13) 0.0946(17) 0.0546(13) -0.0109(12) -0.0422(11) -0.0098(12)
F2 0.1109(19) 0.0358(10) 0.0583(13) -0.0257(9) -0.0280(12) -0.0111(11)
O1 0.0379(11) 0.0271(9) 0.0374(11) -0.0145(8) -0.0208(9) 0.0010(8)
O2 0.0317(10) 0.0286(9) 0.0374(11) -0.0178(8) -0.0163(8) 0.0053(8)
N1 0.0332(13) 0.0229(11) 0.0406(14) -0.0087(10) -0.0229(11) 0.0002(10)
N2 0.0393(14) 0.0326(12) 0.0370(14) -0.0185(11) -0.0207(11) 0.0051(11)
C1 0.0268(13) 0.0192(12) 0.0335(15) -0.0100(11) -0.0205(11) 0.0074(10)
C2 0.0286(14) 0.0216(12) 0.0347(15) -0.0103(11) -0.0206(12) 0.0042(11)
C3 0.0330(15) 0.0247(13) 0.0390(16) -0.0102(12) -0.0177(13) 0.0041(12)
C4 0.0287(15) 0.0324(15) 0.0481(19) -0.0086(13) -0.0136(13) 0.0022(13)
C5 0.0305(15) 0.0303(15) 0.056(2) -0.0112(14) -0.0232(14) 0.0007(12)
C6 0.056(2) 0.0498(19) 0.0422(19) -0.0273(15) -0.0228(16) 0.0068(16)
C7 0.050(2) 0.054(2) 0.0375(18) -0.0218(16) -0.0105(15) 0.0083(17)
C8 0.0342(16) 0.0322(15) 0.0398(17) -0.0158(13) -0.0144(13) 0.0043(12)
C9 0.0313(14) 0.0257(13) 0.0367(16) -0.0159(12) -0.0199(12) 0.0077(11)
C10 0.0248(13) 0.0187(12) 0.0278(14) -0.0087(10) -0.0126(11) -0.0004(10)
C11 0.0249(13) 0.0198(12) 0.0289(14) -0.0099(10) -0.0134(11) 0.0042(10)
C12 0.0234(13) 0.0233(12) 0.0345(15) -0.0131(11) -0.0155(11) 0.0044(10)
C13 0.0220(13) 0.0201(12) 0.0269(13) -0.0096(10) -0.0102(10) 0.0005(10)
C14 0.0260(13) 0.0184(12) 0.0285(14) -0.0094(10) -0.0129(11) 0.0034(10)
C15 0.0244(13) 0.0223(12) 0.0273(14) -0.0085(11) -0.0129(11) 0.0040(11)
C16 0.0269(13) 0.0204(12) 0.0299(14) -0.0112(11) -0.0120(11) 0.0001(10)
C17 0.0275(15) 0.0317(14) 0.0452(17) -0.0181(13) -0.0101(13) -0.0033(12)
C18 0.0391(16) 0.0287(14) 0.0395(16) -0.0153(12) -0.0247(13) 0.0063(12)
C19 0.0332(15) 0.0235(13) 0.0386(16) -0.0157(12) -0.0155(12) 0.0036(11)
C20 0.0277(14) 0.0193(12) 0.0319(15) -0.0102(11) -0.0146(11) 0.0024(11)
C21 0.0278(14) 0.0239(13) 0.0334(15) -0.0125(11) -0.0148(12) 0.0038(11)
C22 0.0199(12) 0.0242(12) 0.0291(14) -0.0096(11) -0.0101(10) 0.0031(10)
C23 0.0273(14) 0.0250(13) 0.0389(16) -0.0156(12) -0.0143(12) 0.0051(11)
C24 0.0268(14) 0.0263(13) 0.0465(18) -0.0161(13) -0.0189(13) 0.0107(11)
C25 0.0248(14) 0.0301(14) 0.0354(15) -0.0128(12) -0.0154(12) 0.0069(11)
C26 0.0213(13) 0.0245(13) 0.0294(14) -0.0108(11) -0.0090(11) 0.0008(10)
C27 0.0232(13) 0.0226(12) 0.0334(15) -0.0103(11) -0.0111(11) 0.0027(11)
C28 0.0240(13) 0.0299(14) 0.0381(16) -0.0156(12) -0.0136(12) 0.0051(11)
C29 0.0249(14) 0.0288(14) 0.0389(16) -0.0144(12) -0.0142(12) 0.0053(11)
C30 0.0234(13) 0.0252(13) 0.0333(15) -0.0123(11) -0.0109(11) 0.0009(11)
C31 0.0272(14) 0.0233(13) 0.0364(15) -0.0109(11) -0.0133(12) 0.0045(11)
C32 0.0249(14) 0.0284(13) 0.0318(15) -0.0085(11) -0.0149(11) 0.0016(11)
C33 0.0265(14) 0.0234(12) 0.0292(14) -0.0089(11) -0.0124(11) -0.0006(11)
C34 0.0247(13) 0.0226(12) 0.0293(14) -0.0078(11) -0.0112(11) 0.0024(11)
C35 0.0239(13) 0.0265(13) 0.0331(15) -0.0098(11) -0.0149(11) 0.0024(11)
C36 0.0407(17) 0.0351(15) 0.0413(17) -0.0157(13) -0.0249(14) 0.0002(13)
C37 0.0306(14) 0.0257(13) 0.0314(15) -0.0109(11) -0.0146(12) 0.0037(12)
C38 0.0324(15) 0.0265(13) 0.0330(15) -0.0122(12) -0.0164(12) 0.0046(12)
C39 0.0323(15) 0.0275(13) 0.0332(15) -0.0141(12) -0.0154(12) 0.0049(12)
C40 0.0332(15) 0.0271(13) 0.0302(15) -0.0132(11) -0.0130(12) 0.0043(12)
C41 0.0278(14) 0.0246(13) 0.0286(14) -0.0112(11) -0.0103(11) 0.0057(11)
C42 0.0267(13) 0.0242(13) 0.0263(14) -0.0105(11) -0.0101(11) 0.0007(11)
C43 0.0306(14) 0.0233(13) 0.0321(15) -0.0136(11) -0.0119(11) 0.0064(11)
C44 0.0282(14) 0.0257(13) 0.0328(15) -0.0110(11) -0.0136(11) 0.0043(11)
C45 0.0305(14) 0.0238(13) 0.0291(14) -0.0095(11) -0.0121(11) 0.0025(11)
C46 0.0307(14) 0.0229(13) 0.0324(15) -0.0136(11) -0.0118(11) 0.0035(11)
C47 0.0398(16) 0.0288(14) 0.0374(16) -0.0179(12) -0.0166(13) 0.0022(12)
C48 0.0310(14) 0.0234(13) 0.0296(15) -0.0104(11) -0.0112(12) 0.0052(11)
C49 0.0315(14) 0.0240(13) 0.0299(15) -0.0117(11) -0.0097(12) 0.0035(11)
C50 0.0260(13) 0.0222(12) 0.0272(14) -0.0108(11) -0.0069(11) -0.0006(11)
C51 0.0321(15) 0.0225(13) 0.0436(17) -0.0148(12) -0.0147(13) 0.0073(11)
C52 0.0303(15) 0.0290(14) 0.0475(18) -0.0149(13) -0.0212(13) 0.0080(12)
C53 0.0297(14) 0.0282(14) 0.0363(16) -0.0141(12) -0.0170(12) 0.0030(12)
C54 0.0257(13) 0.0213(12) 0.0271(14) -0.0104(11) -0.0085(11) 0.0032(10)
C55 0.0279(14) 0.0228(12) 0.0279(14) -0.0101(11) -0.0108(11) 0.0030(11)
C56 0.0287(14) 0.0260(13) 0.0304(15) -0.0132(11) -0.0144(11) 0.0016(11)
C57 0.0273(14) 0.0256(13) 0.0309(14) -0.0141(11) -0.0164(11) 0.0041(11)
C1S 0.089(3) 0.069(3) 0.051(2) -0.024(2) -0.022(2) -0.010(2)
Cl1 0.0742(7) 0.1029(9) 0.0738(7) -0.0450(7) -0.0084(6) -0.0178(7)
Cl2 0.0908(8) 0.0668(6) 0.0808(7) -0.0292(5) -0.0432(6) -0.0079(6)
C2S 0.049(2) 0.060(2) 0.057(2) -0.0339(18) -0.0241(17) 0.0066(17)
Cl3 0.0655(6) 0.0395(4) 0.0753(6) -0.0289(4) -0.0438(5) 0.0171(4)
Cl4 0.0526(5) 0.0421(4) 0.0658(6) -0.0245(4) -0.0335(4) 0.0094(4)
B1 0.049(2) 0.0334(17) 0.046(2) -0.0123(15) -0.0326(17) -0.0013(16)

loop_
_atom_type_symbol
_atom_type_description
_atom_type_scat_dispersion_real
_atom_type_scat_dispersion_imag
_atom_type_scat_source
C C 0.0181 0.0091 'International Tables Vol C Tables 4.2.6.8 and 6.1.1.4'
H H 0.0000 0.0000 'International Tables Vol C Tables 4.2.6.8 and 6.1.1.4'
B B 0.0090 0.0039 'International Tables Vol C Tables 4.2.6.8 and 6.1.1.4'
N N 0.0311 0.0180 'International Tables Vol C Tables 4.2.6.8 and 6.1.1.4'
O O 0.0492 0.0322 'International Tables Vol C Tables 4.2.6.8 and 6.1.1.4'
F F 0.0727 0.0534 'International Tables Vol C Tables 4.2.6.8 and 6.1.1.4'
Cl Cl 0.3639 0.7018 'International Tables Vol C Tables 4.2.6.8 and 6.1.1.4'

loop_
_geom_angle_atom_site_label_1
_geom_angle_atom_site_label_2
_geom_angle_atom_site_label_3
_geom_angle
C33 O1 C36 117.3(2)
C42 O2 C47 117.7(2)
C5 N1 C2 107.3(2)
C5 N1 B1 127.1(2)
C2 N1 B1 125.6(2)
C6 N2 C9 107.4(2)
C6 N2 B1 126.8(2)
C9 N2 B1 125.9(2)
C2 C1 C9 120.9(2)
C2 C1 C10 119.8(2)
C9 C1 C10 119.0(2)
N1 C2 C1 120.8(2)
N1 C2 C3 107.8(2)
C1 C2 C3 131.3(2)
C4 C3 C2 107.9(3)
C4 C3 H3A 126.0
C2 C3 H3A 126.0
C3 C4 C5 106.4(3)
C3 C4 H4A 126.8
C5 C4 H4A 126.8
N1 C5 C4 110.6(3)
N1 C5 H5A 124.7
C4 C5 H5A 124.7
N2 C6 C7 111.0(3)
N2 C6 H6A 124.5
C7 C6 H6A 124.5
C8 C7 C6 106.0(3)
C8 C7 H7A 127.0
C6 C7 H7A 127.0
C7 C8 C9 107.6(3)
C7 C8 H8A 126.2
C9 C8 H8A 126.2
N2 C9 C1 120.2(2)
N2 C9 C8 108.0(2)
C1 C9 C8 131.5(2)
C15 C10 C11 118.7(2)
C15 C10 C1 119.7(2)
C11 C10 C1 121.6(2)
C12 C11 C10 119.2(2)
C12 C11 C57 119.2(2)
C10 C11 C57 121.6(2)
C13 C12 C11 122.8(2)
C13 C12 H12A 118.6
C11 C12 H12A 118.6
C14 C13 C12 117.5(2)
C14 C13 C16 122.9(2)
C12 C13 C16 119.6(2)
C13 C14 C15 121.5(2)
C13 C14 H14A 119.2
C15 C14 H14A 119.2
C14 C15 C10 120.3(2)
C14 C15 C20 120.1(2)
C10 C15 C20 119.5(2)
C19 C16 C13 112.6(2)
C19 C16 C17 108.8(2)
C13 C16 C17 109.0(2)
C19 C16 C18 109.0(2)
C13 C16 C18 108.7(2)
C17 C16 C18 108.7(2)
C16 C17 H17A 109.5
C16 C17 H17B 109.5
H17A C17 H17B 109.5
C16 C17 H17C 109.5
H17A C17 H17C 109.5
H17B C17 H17C 109.5
C16 C18 H18A 109.5
C16 C18 H18B 109.5
H18A C18 H18B 109.5
C16 C18 H18C 109.5
H18A C18 H18C 109.5
H18B C18 H18C 109.5
C16 C19 H19A 109.5
C16 C19 H19B 109.5
H19A C19 H19B 109.5
C16 C19 H19C 109.5
H19A C19 H19C 109.5
H19B C19 H19C 109.5
C21 C20 C15 175.1(3)
C20 C21 C22 173.1(3)
C23 C22 C27 119.8(2)
C23 C22 C21 121.4(2)
C27 C22 C21 118.6(2)
C24 C23 C22 119.9(2)
C24 C23 H23A 120.1
C22 C23 H23A 120.1
C23 C24 C25 120.6(2)
C23 C24 H24A 119.7
C25 C24 H24A 119.7
C24 C25 C26 120.4(2)
C24 C25 H25A 119.8
C26 C25 H25A 119.8
C25 C26 C27 119.0(2)
C25 C26 C28 121.4(2)
C27 C26 C28 119.5(2)
C22 C27 C26 120.3(2)
C22 C27 H27A 119.9
C26 C27 H27A 119.9
C29 C28 C26 176.9(3)
C28 C29 C30 175.5(3)
C31 C30 C35 118.3(2)
C31 C30 C29 122.2(2)
C35 C30 C29 119.4(2)
C32 C31 C30 121.1(2)
C32 C31 H31A 119.4
C30 C31 H31A 119.4
C31 C32 C33 120.5(2)
C31 C32 H32A 119.8
C33 C32 H32A 119.8
O1 C33 C32 125.4(2)
O1 C33 C34 115.5(2)
C32 C33 C34 119.1(2)
C35 C34 C33 119.3(2)
C35 C34 C37 119.0(2)
C33 C34 C37 121.7(2)
C34 C35 C30 121.7(2)
C34 C35 H35A 119.1
C30 C35 H35A 119.1
O1 C36 H36A 109.5
O1 C36 H36B 109.5
H36A C36 H36B 109.5
O1 C36 H36C 109.5
H36A C36 H36C 109.5
H36B C36 H36C 109.5
C38 C37 C34 172.5(3)
C37 C38 C39 174.0(3)
C40 C39 C38 176.0(3)
C39 C40 C41 171.1(3)
C46 C41 C42 119.4(2)
C46 C41 C40 118.4(2)
C42 C41 C40 122.1(2)
O2 C42 C43 124.5(2)
O2 C42 C41 116.1(2)
C43 C42 C41 119.4(2)
C44 C43 C42 120.2(2)
C44 C43 H43A 119.9
C42 C43 H43A 119.9
C43 C44 C45 121.1(3)
C43 C44 H44A 119.4
C45 C44 H44A 119.4
C46 C45 C44 118.3(2)
C46 C45 C48 119.3(2)
C44 C45 C48 122.5(2)
C41 C46 C45 121.5(2)
C41 C46 H46A 119.2
C45 C46 H46A 119.2
O2 C47 H47A 109.5
O2 C47 H47B 109.5
H47A C47 H47B 109.5
O2 C47 H47C 109.5
H47A C47 H47C 109.5
H47B C47 H47C 109.5
C49 C48 C45 176.7(3)
C48 C49 C50 174.0(3)
C51 C50 C55 119.1(2)
C51 C50 C49 122.3(2)
C55 C50 C49 118.6(2)
C52 C51 C50 120.0(2)
C52 C51 H51A 120.0
C50 C51 H51A 120.0
C53 C52 C51 120.7(3)
C53 C52 H52A 119.7
C51 C52 H52A 119.7
C52 C53 C54 120.3(3)
C52 C53 H53A 119.8
C54 C53 H53A 119.8
C53 C54 C55 119.1(2)
C53 C54 C56 122.2(2)
C55 C54 C56 118.7(2)
C54 C55 C50 120.7(2)
C54 C55 H55A 119.6
C50 C55 H55A 119.6
C57 C56 C54 176.2(3)
C56 C57 C11 176.1(3)
Cl1 C1S Cl2 112.7(2)
Cl1 C1S H1SA 109.1
Cl2 C1S H1SA 109.1
Cl1 C1S H1SB 109.1
Cl2 C1S H1SB 109.1
H1SA C1S H1SB 107.8
Cl4 C2S Cl3 111.42(19)
Cl4 C2S H2SA 109.3
Cl3 C2S H2SA 109.3
Cl4 C2S H2SB 109.3
Cl3 C2S H2SB 109.3
H2SA C2S H2SB 108.0
F1 B1 F2 110.0(3)
F1 B1 N1 110.0(3)
F2 B1 N1 110.7(3)
F1 B1 N2 109.7(3)
F2 B1 N2 110.3(3)
N1 B1 N2 106.0(2)

loop_
_geom_bond_atom_site_label_1
_geom_bond_atom_site_label_2
_geom_bond_distance
F1 B1 1.371(4)
F2 B1 1.376(4)
O1 C33 1.355(3)
O1 C36 1.430(3)
O2 C42 1.350(3)
O2 C47 1.444(3)
N1 C5 1.342(4)
N1 C2 1.395(3)
N1 B1 1.546(4)
N2 C6 1.334(4)
N2 C9 1.393(3)
N2 B1 1.558(4)
C1 C2 1.395(4)
C1 C9 1.397(4)
C1 C10 1.484(3)
C2 C3 1.409(4)
C3 C4 1.372(4)
C3 H3A 0.9500
C4 C5 1.405(5)
C4 H4A 0.9500
C5 H5A 0.9500
C6 C7 1.398(5)
C6 H6A 0.9500
C7 C8 1.388(4)
C7 H7A 0.9500
C8 C9 1.402(4)
C8 H8A 0.9500
C10 C15 1.406(3)
C10 C11 1.410(4)
C11 C12 1.394(4)
C11 C57 1.435(3)
C12 C13 1.391(3)
C12 H12A 0.9500
C13 C14 1.390(4)
C13 C16 1.529(3)
C14 C15 1.400(4)
C14 H14A 0.9500
C15 C20 1.428(4)
C16 C19 1.522(3)
C16 C17 1.535(4)
C16 C18 1.536(4)
C17 H17A 0.9800
C17 H17B 0.9800
C17 H17C 0.9800
C18 H18A 0.9800
C18 H18B 0.9800
C18 H18C 0.9800
C19 H19A 0.9800
C19 H19B 0.9800
C19 H19C 0.9800
C20 C21 1.201(4)
C21 C22 1.434(4)
C22 C23 1.393(4)
C22 C27 1.395(4)
C23 C24 1.381(4)
C23 H23A 0.9500
C24 C25 1.383(4)
C24 H24A 0.9500
C25 C26 1.397(4)
C25 H25A 0.9500
C26 C27 1.398(4)
C26 C28 1.441(4)
C27 H27A 0.9500
C28 C29 1.196(4)
C29 C30 1.438(4)
C30 C31 1.386(4)
C30 C35 1.398(4)
C31 C32 1.385(4)
C31 H31A 0.9500
C32 C33 1.394(4)
C32 H32A 0.9500
C33 C34 1.410(4)
C34 C35 1.384(4)
C34 C37 1.427(4)
C35 H35A 0.9500
C36 H36A 0.9800
C36 H36B 0.9800
C36 H36C 0.9800
C37 C38 1.201(4)
C38 C39 1.371(4)
C39 C40 1.205(4)
C40 C41 1.430(4)
C41 C46 1.383(4)
C41 C42 1.416(4)
C42 C43 1.388(4)
C43 C44 1.386(4)
C43 H43A 0.9500
C44 C45 1.400(4)
C44 H44A 0.9500
C45 C46 1.396(4)
C45 C48 1.429(4)
C46 H46A 0.9500
C47 H47A 0.9800
C47 H47B 0.9800
C47 H47C 0.9800
C48 C49 1.195(4)
C49 C50 1.428(4)
C50 C51 1.397(4)
C50 C55 1.397(4)
C51 C52 1.385(4)
C51 H51A 0.9500
C52 C53 1.380(4)
C52 H52A 0.9500
C53 C54 1.392(4)
C53 H53A 0.9500
C54 C55 1.394(4)
C54 C56 1.439(4)
C55 H55A 0.9500
C56 C57 1.198(4)
C1S Cl1 1.745(4)
C1S Cl2 1.757(5)
C1S H1SA 0.9900
C1S H1SB 0.9900
C2S Cl4 1.764(3)
C2S Cl3 1.772(4)
C2S H2SA 0.9900
C2S H2SB 0.9900

loop_
_geom_torsion_atom_site_label_1
_geom_torsion_atom_site_label_2
_geom_torsion_atom_site_label_3
_geom_torsion_atom_site_label_4
_geom_torsion
C5 N1 C2 C1 -177.5(2)
B1 N1 C2 C1 4.8(4)
C5 N1 C2 C3 0.4(3)
B1 N1 C2 C3 -177.3(2)
C9 C1 C2 N1 -0.2(4)
C10 C1 C2 N1 174.4(2)
C9 C1 C2 C3 -177.6(3)
C10 C1 C2 C3 -2.9(4)
N1 C2 C3 C4 -0.4(3)
C1 C2 C3 C4 177.2(3)
C2 C3 C4 C5 0.3(3)
C2 N1 C5 C4 -0.2(3)
B1 N1 C5 C4 177.4(3)
C3 C4 C5 N1 0.0(3)
C9 N2 C6 C7 0.8(4)
B1 N2 C6 C7 -178.7(3)
N2 C6 C7 C8 -0.9(4)
C6 C7 C8 C9 0.7(4)
C6 N2 C9 C1 174.8(3)
B1 N2 C9 C1 -5.7(4)
C6 N2 C9 C8 -0.3(3)
B1 N2 C9 C8 179.2(3)
C2 C1 C9 N2 0.7(4)
C10 C1 C9 N2 -174.0(2)
C2 C1 C9 C8 174.5(3)
C10 C1 C9 C8 -0.2(4)
C7 C8 C9 N2 -0.2(3)
C7 C8 C9 C1 -174.6(3)
C2 C1 C10 C15 -66.2(3)
C9 C1 C10 C15 108.6(3)
C2 C1 C10 C11 116.5(3)
C9 C1 C10 C11 -68.7(3)
C15 C10 C11 C12 -1.4(4)
C1 C10 C11 C12 175.9(2)
C15 C10 C11 C57 177.2(2)
C1 C10 C11 C57 -5.5(4)
C10 C11 C12 C13 1.3(4)
C57 C11 C12 C13 -177.4(2)
C11 C12 C13 C14 -0.2(4)
C11 C12 C13 C16 180.0(2)
C12 C13 C14 C15 -0.7(4)
C16 C13 C14 C15 179.1(2)
C13 C14 C15 C10 0.6(4)
C13 C14 C15 C20 -176.7(2)
C11 C10 C15 C14 0.5(4)
C1 C10 C15 C14 -176.9(2)
C11 C10 C15 C20 177.8(2)
C1 C10 C15 C20 0.4(4)
C14 C13 C16 C19 2.3(4)
C12 C13 C16 C19 -177.9(2)
C14 C13 C16 C17 -118.5(3)
C12 C13 C16 C17 61.3(3)
C14 C13 C16 C18 123.1(3)
C12 C13 C16 C18 -57.1(3)
C27 C22 C23 C24 -0.9(4)
C21 C22 C23 C24 174.5(3)
C22 C23 C24 C25 0.0(4)
C23 C24 C25 C26 0.9(4)
C24 C25 C26 C27 -0.9(4)
C24 C25 C26 C28 -179.3(3)
C23 C22 C27 C26 0.9(4)
C21 C22 C27 C26 -174.6(2)
C25 C26 C27 C22 0.0(4)
C28 C26 C27 C22 178.4(2)
C35 C30 C31 C32 0.4(4)
C29 C30 C31 C32 177.4(3)
C30 C31 C32 C33 -0.7(4)
C36 O1 C33 C32 4.2(4)
C36 O1 C33 C34 -175.5(2)
C31 C32 C33 O1 -179.7(3)
C31 C32 C33 C34 0.0(4)
O1 C33 C34 C35 -179.3(2)
C32 C33 C34 C35 0.9(4)
O1 C33 C34 C37 4.1(4)
C32 C33 C34 C37 -175.6(2)
C33 C34 C35 C30 -1.3(4)
C37 C34 C35 C30 175.3(3)
C31 C30 C35 C34 0.6(4)
C29 C30 C35 C34 -176.4(3)
C47 O2 C42 C43 3.2(4)
C47 O2 C42 C41 -176.3(2)
C46 C41 C42 O2 -179.9(2)
C40 C41 C42 O2 0.9(4)
C46 C41 C42 C43 0.5(4)
C40 C41 C42 C43 -178.6(3)
O2 C42 C43 C44 -179.6(2)
C41 C42 C43 C44 -0.1(4)
C42 C43 C44 C45 -0.5(4)
C43 C44 C45 C46 0.6(4)
C43 C44 C45 C48 -179.8(3)
C42 C41 C46 C45 -0.5(4)
C40 C41 C46 C45 178.7(3)
C44 C45 C46 C41 -0.1(4)
C48 C45 C46 C41 -179.7(3)
C55 C50 C51 C52 1.0(4)
C49 C50 C51 C52 -176.5(3)
C50 C51 C52 C53 0.3(4)
C51 C52 C53 C54 -0.6(4)
C52 C53 C54 C55 -0.4(4)
C52 C53 C54 C56 178.5(3)
C53 C54 C55 C50 1.7(4)
C56 C54 C55 C50 -177.2(2)
C51 C50 C55 C54 -2.0(4)
C49 C50 C55 C54 175.6(2)
C5 N1 B1 F1 56.1(4)
C2 N1 B1 F1 -126.7(3)
C5 N1 B1 F2 -65.7(4)
C2 N1 B1 F2 111.5(3)
C5 N1 B1 N2 174.7(2)
C2 N1 B1 N2 -8.1(4)
C6 N2 B1 F1 -53.2(4)
C9 N2 B1 F1 127.4(3)
C6 N2 B1 F2 68.2(4)
C9 N2 B1 F2 -111.3(3)
C6 N2 B1 N1 -171.9(3)
C9 N2 B1 N1 8.6(4)
